data_2219323
loop_
_publ_author_name
'Yang, E'
'Song, Xu-Chun'
'Zhuang, Rong-Qiang'

_publ_section_title
;
 4,4'-(Propane-1,3-diyl)dipiperidinium sulfate monohydrate
;
_journal_coeditor_code FJ2138
_journal_issue 9
_journal_name_full 'Acta Crystallographica Section E'
_journal_page_first o1763
_journal_paper_doi 10.1107/S1600536808025300
_journal_volume 64
_journal_year 2008
_chemical_formula_iupac 'C13 H28 N2 2+, S1 O4 2-, H2 O'
_chemical_formula_moiety 'C13 H28 N2 2+, O4 S 2-, H2 O'
_chemical_formula_sum 'C13 H30 N2 O5 S'
_chemical_formula_weight 326.45
_chemical_name_systematic
;
4,4'-(Propane-1,3-diyl)dipiperidinium sulfate monohydrate
;
_space_group_IT_number 14
_symmetry_cell_setting monoclinic
_symmetry_space_group_name_Hall '-P 2yn'
_symmetry_space_group_name_H-M 'P 1 21/n 1'
_atom_sites_solution_hydrogens geom
_atom_sites_solution_primary direct
_atom_sites_solution_secondary difmap
_audit_creation_method SHELXL-97
_cell_angle_alpha 90.00
_cell_angle_beta 100.439(2)
_cell_angle_gamma 90.00
_cell_formula_units_Z 4
_cell_length_a 6.2019(2)
_cell_length_b 22.5110(5)
_cell_length_c 12.0052(3)
_cell_measurement_reflns_used 99
_cell_measurement_temperature 293(2)
_cell_measurement_theta_max 25.08
_cell_measurement_theta_min 1.95
_cell_volume 1648.32(8)
_computing_cell_refinement 'SAINT (Siemens, 1996)'
_computing_data_collection 'SMART (Siemens, 1996)'
_computing_data_reduction 'SAINT (Siemens, 1996)'
_computing_molecular_graphics
;
DIAMOND (Bergerhoff <i>et al.</i>,  1999)
;
_computing_publication_material 'SHELXTL (Sheldrick, 2008)'
_computing_structure_refinement 'SHELXL97 (Sheldrick, 2008)'
_computing_structure_solution 'SHELXS97 (Sheldrick, 2008)'
_diffrn_ambient_temperature 293(2)
_diffrn_measured_fraction_theta_full 0.998
_diffrn_measured_fraction_theta_max 0.998
_diffrn_measurement_device_type 'Siemens SMART 1K CCD area-detector'
_diffrn_measurement_method '\f and \w'
_diffrn_radiation_monochromator graphite
_diffrn_radiation_source 'fine-focus sealed tube'
_diffrn_radiation_type MoK\a
_diffrn_radiation_wavelength 0.71073
_diffrn_reflns_av_R_equivalents 0.0657
_diffrn_reflns_av_sigmaI/netI 0.0559
_diffrn_reflns_limit_h_max 7
_diffrn_reflns_limit_h_min -7
_diffrn_reflns_limit_k_max 26
_diffrn_reflns_limit_k_min -26
_diffrn_reflns_limit_l_max 14
_diffrn_reflns_limit_l_min -13
_diffrn_reflns_number 13022
_diffrn_reflns_theta_full 25.08
_diffrn_reflns_theta_max 25.08
_diffrn_reflns_theta_min 1.95
_diffrn_standards_number 0
_exptl_absorpt_coefficient_mu 0.219
_exptl_absorpt_correction_T_max .98
_exptl_absorpt_correction_T_min .927
_exptl_absorpt_correction_type multi-scan
_exptl_absorpt_process_details '(SADABS; Sheldrick, 1996)'
_exptl_crystal_colour colorless
_exptl_crystal_density_diffrn 1.315
_exptl_crystal_density_method 'not measured'
_exptl_crystal_description prism
_exptl_crystal_F_000 712
_exptl_crystal_size_max 0.22
_exptl_crystal_size_mid 0.14
_exptl_crystal_size_min 0.09
_refine_diff_density_max 0.340
_refine_diff_density_min -0.395
_refine_ls_extinction_method none
_refine_ls_goodness_of_fit_ref 1.033
_refine_ls_hydrogen_treatment mixed
_refine_ls_matrix_type full
_refine_ls_number_parameters 202
_refine_ls_number_reflns 2932
_refine_ls_number_restraints 0
_refine_ls_restrained_S_all 1.033
_refine_ls_R_factor_gt 0.0484
_refine_ls_shift/su_max 0.000
_refine_ls_shift/su_mean 0.000
_refine_ls_structure_factor_coef Fsqd
_refine_ls_weighting_details 'calc w=1/[\s^2^(Fo^2^)+(0.0635P)^2^+0.5599P] where P=(Fo^2^+2Fc^2^)/3'
_refine_ls_weighting_scheme calc
_refine_ls_wR_factor_gt 0.1164
_refine_ls_wR_factor_ref 0.1308
_reflns_number_gt 2011
_reflns_number_total 2932
_reflns_threshold_expression I>2\s(I)
_cod_data_source_file fj2138.cif
_cod_data_source_block I
_cod_depositor_comments
;
The following automatic conversions were performed:
'_symmetry_cell_setting' value 'Monoclinic' changed to 'monoclinic'
according to '/home/saulius/struct/CIF-dictionaries/cif_core.dic'
dictionary named 'cif_core.dic' version 2.4.1 from 2010-06-29.

Automatic conversion script
Id: cif_fix_enum 1527 2010-12-29 10:47:43Z saulius 

The following automatic conversions were performed:

'_symmetry_cell_setting' value 'Monoclinic' changed to 'monoclinic'
according to /home/saulius/struct/CIF-dictionaries/cif_core.dic
dictionary named 'cif_core.dic' version 2.4.1 from 2010-06-29.

Automatic conversion script
Id: cif_fix_values 1715 2011-07-08 13:25:40Z adriana 
;
_cod_original_sg_symbol_H-M 'P 21/n'
_cod_database_code 2219323
_cod_database_fobs_code 2219323

loop_
_symmetry_equiv_pos_as_xyz
'x, y, z'
'-x+1/2, y+1/2, -z+1/2'
'-x, -y, -z'
'x-1/2, -y-1/2, z-1/2'

loop_
_atom_site_type_symbol
_atom_site_label
_atom_site_fract_x
_atom_site_fract_y
_atom_site_fract_z
_atom_site_U_iso_or_equiv
_atom_site_adp_type
_atom_site_calc_flag
_atom_site_refinement_flags
_atom_site_occupancy
S S1 0.28582(11) 0.18642(3) 0.35885(6) 0.0255(2) Uani d . 1
O O1W 0.7186(3) -0.20465(10) 0.15532(19) 0.0458(6) Uani d . 1
H H1WA 0.6074 -0.2274 0.1421 0.069 Uiso d R 1
H H1WB 0.8181 -0.2279 0.1410 0.069 Uiso d R 1
O O1 0.2335(3) 0.19986(9) 0.23718(16) 0.0346(5) Uani d . 1
O O2 0.2510(4) 0.12374(10) 0.38116(19) 0.0489(6) Uani d . 1
O O3 0.5164(3) 0.20349(10) 0.40084(18) 0.0431(6) Uani d . 1
O O4 0.1467(3) 0.22203(10) 0.42124(19) 0.0493(7) Uani d . 1
N N1 0.1395(4) -0.13893(12) 0.4911(2) 0.0310(6) Uani d . 1
H H1NA 0.026(5) -0.1498(14) 0.529(3) 0.046 Uiso d . 1
H H1NB 0.258(6) -0.1500(14) 0.533(3) 0.046 Uiso d . 1
N N2 0.8705(4) 0.19250(11) 0.0746(2) 0.0279(6) Uani d . 1
H H2NA 0.986(5) 0.1962(14) 0.128(3) 0.042 Uiso d . 1
H H2NB 0.851(5) 0.2258(14) 0.029(3) 0.042 Uiso d . 1
C C1 0.1335(5) -0.07379(13) 0.4752(3) 0.0328(7) Uani d . 1
H H1A 0.1482 -0.0545 0.5484 0.039 Uiso calc R 1
H H1B -0.0068 -0.0624 0.4306 0.039 Uiso calc R 1
C C2 0.3159(5) -0.05304(13) 0.4160(2) 0.0279(7) Uani d . 1
H H2A 0.4555 -0.0589 0.4661 0.033 Uiso calc R 1
H H2B 0.2987 -0.0108 0.4007 0.033 Uiso calc R 1
C C3 0.3192(4) -0.08591(12) 0.3044(2) 0.0249(6) Uani d . 1
H H3A 0.1859 -0.0756 0.2507 0.030 Uiso calc R 1
C C4 0.3183(5) -0.15306(12) 0.3261(2) 0.0300(7) Uani d . 1
H H4A 0.3080 -0.1739 0.2546 0.036 Uiso calc R 1
H H4B 0.4554 -0.1643 0.3739 0.036 Uiso calc R 1
C C5 0.1292(5) -0.17174(14) 0.3825(2) 0.0351(8) Uani d . 1
H H5A -0.0087 -0.1634 0.3326 0.042 Uiso calc R 1
H H5B 0.1369 -0.2141 0.3972 0.042 Uiso calc R 1
C C6 0.5170(5) -0.06873(12) 0.2525(2) 0.0297(7) Uani d . 1
H H6A 0.5259 -0.0957 0.1905 0.036 Uiso calc R 1
H H6B 0.6483 -0.0743 0.3092 0.036 Uiso calc R 1
C C7 0.5158(4) -0.00503(12) 0.2080(3) 0.0296(7) Uani d . 1
H H7A 0.3918 -0.0001 0.1466 0.036 Uiso calc R 1
H H7B 0.4964 0.0222 0.2681 0.036 Uiso calc R 1
C C8 0.7255(5) 0.01124(13) 0.1655(3) 0.0315(7) Uani d . 1
H H8A 0.8465 0.0112 0.2293 0.038 Uiso calc R 1
H H8B 0.7549 -0.0191 0.1129 0.038 Uiso calc R 1
C C9 0.6696(5) 0.18163(13) 0.1245(3) 0.0298(7) Uani d . 1
H H9A 0.5413 0.1820 0.0647 0.036 Uiso calc R 1
H H9B 0.6536 0.2132 0.1774 0.036 Uiso calc R 1
C C10 0.6836(4) 0.12266(12) 0.1851(2) 0.0269(7) Uani d . 1
H H10A 0.5494 0.1160 0.2141 0.032 Uiso calc R 1
H H10B 0.8042 0.1236 0.2491 0.032 Uiso calc R 1
C C11 0.7181(4) 0.07147(12) 0.1069(2) 0.0264(7) Uani d . 1
H H11A 0.5943 0.0712 0.0433 0.032 Uiso calc R 1
C C12 0.9259(5) 0.08438(13) 0.0598(3) 0.0332(7) Uani d . 1
H H12A 1.0508 0.0844 0.1215 0.040 Uiso calc R 1
H H12B 0.9479 0.0530 0.0076 0.040 Uiso calc R 1
C C13 0.9149(5) 0.14331(13) -0.0008(3) 0.0346(8) Uani d . 1
H H13A 1.0528 0.1506 -0.0258 0.042 Uiso calc R 1
H H13B 0.7997 0.1420 -0.0673 0.042 Uiso calc R 1

loop_
_atom_site_aniso_label
_atom_site_aniso_U_11
_atom_site_aniso_U_22
_atom_site_aniso_U_33
_atom_site_aniso_U_12
_atom_site_aniso_U_13
_atom_site_aniso_U_23
S1 0.0231(4) 0.0290(4) 0.0237(4) -0.0011(3) 0.0024(3) -0.0009(3)
O1W 0.0439(13) 0.0327(13) 0.0623(16) 0.0011(10) 0.0131(12) -0.0080(11)
O1 0.0342(11) 0.0457(14) 0.0209(12) 0.0003(9) -0.0027(9) 0.0051(9)
O2 0.0630(16) 0.0310(14) 0.0508(16) -0.0044(11) 0.0049(12) 0.0120(11)
O3 0.0239(11) 0.0606(15) 0.0401(14) -0.0115(10) -0.0070(10) 0.0122(11)
O4 0.0416(13) 0.0637(17) 0.0469(15) 0.0067(12) 0.0196(11) -0.0167(12)
N1 0.0267(13) 0.0376(16) 0.0275(16) -0.0033(11) 0.0019(12) 0.0095(12)
N2 0.0327(14) 0.0249(15) 0.0230(14) -0.0041(11) -0.0036(11) 0.0046(11)
C1 0.0350(16) 0.0349(19) 0.0274(17) 0.0063(14) 0.0028(13) -0.0008(14)
C2 0.0298(15) 0.0218(16) 0.0298(17) -0.0013(12) -0.0008(13) -0.0008(13)
C3 0.0267(14) 0.0203(15) 0.0258(16) -0.0005(12) -0.0008(12) 0.0047(12)
C4 0.0401(17) 0.0219(17) 0.0266(17) -0.0035(13) 0.0022(14) -0.0004(13)
C5 0.0396(18) 0.0320(18) 0.0291(18) -0.0142(14) -0.0058(14) 0.0019(14)
C6 0.0318(16) 0.0244(17) 0.0326(18) 0.0010(12) 0.0047(13) 0.0020(13)
C7 0.0324(15) 0.0227(16) 0.0357(18) 0.0010(12) 0.0110(13) 0.0020(13)
C8 0.0347(16) 0.0229(17) 0.0379(19) 0.0002(13) 0.0094(14) -0.0012(13)
C9 0.0325(16) 0.0251(17) 0.0317(18) 0.0027(12) 0.0051(13) 0.0021(13)
C10 0.0300(15) 0.0235(17) 0.0286(17) 0.0016(12) 0.0093(13) 0.0005(13)
C11 0.0272(15) 0.0248(17) 0.0275(17) 0.0003(12) 0.0058(13) 0.0011(12)
C12 0.0407(17) 0.0243(17) 0.0398(19) -0.0020(13) 0.0206(15) -0.0047(14)
C13 0.0391(17) 0.0342(19) 0.0324(19) -0.0038(14) 0.0114(15) -0.0033(14)

loop_
_atom_type_symbol
_atom_type_description
_atom_type_scat_dispersion_real
_atom_type_scat_dispersion_imag
_atom_type_scat_source
C C 0.0033 0.0016 'International Tables Vol C Tables 4.2.6.8 and 6.1.1.4'
H H 0.0000 0.0000 'International Tables Vol C Tables 4.2.6.8 and 6.1.1.4'
N N 0.0061 0.0033 'International Tables Vol C Tables 4.2.6.8 and 6.1.1.4'
O O 0.0106 0.0060 'International Tables Vol C Tables 4.2.6.8 and 6.1.1.4'
S S 0.1246 0.1234 'International Tables Vol C Tables 4.2.6.8 and 6.1.1.4'

loop_
_geom_angle_atom_site_label_1
_geom_angle_atom_site_label_2
_geom_angle_atom_site_label_3
_geom_angle
O2 S1 O1 111.60(13)
O2 S1 O4 108.18(14)
O1 S1 O4 110.38(13)
O2 S1 O3 110.79(13)
O1 S1 O3 108.13(12)
O4 S1 O3 107.69(14)
H1WA O1W H1WB 100.7
C1 N1 C5 112.5(2)
C1 N1 H1NA 108.6(19)
C5 N1 H1NA 112.1(19)
C1 N1 H1NB 111(2)
C5 N1 H1NB 106(2)
H1NA N1 H1NB 107(3)
C13 N2 C9 112.4(2)
C13 N2 H2NA 108(2)
C9 N2 H2NA 110(2)
C13 N2 H2NB 105.2(19)
C9 N2 H2NB 109.9(19)
H2NA N2 H2NB 111(3)
N1 C1 C2 111.3(2)
N1 C1 H1A 109.4
C2 C1 H1A 109.4
N1 C1 H1B 109.4
C2 C1 H1B 109.4
H1A C1 H1B 108.0
C1 C2 C3 113.0(2)
C1 C2 H2A 109.0
C3 C2 H2A 109.0
C1 C2 H2B 109.0
C3 C2 H2B 109.0
H2A C2 H2B 107.8
C6 C3 C2 112.0(2)
C6 C3 C4 110.4(2)
C2 C3 C4 109.0(2)
C6 C3 H3A 108.5
C2 C3 H3A 108.5
C4 C3 H3A 108.5
C5 C4 C3 112.1(2)
C5 C4 H4A 109.2
C3 C4 H4A 109.2
C5 C4 H4B 109.2
C3 C4 H4B 109.2
H4A C4 H4B 107.9
N1 C5 C4 109.9(2)
N1 C5 H5A 109.7
C4 C5 H5A 109.7
N1 C5 H5B 109.7
C4 C5 H5B 109.7
H5A C5 H5B 108.2
C3 C6 C7 115.3(2)
C3 C6 H6A 108.4
C7 C6 H6A 108.4
C3 C6 H6B 108.4
C7 C6 H6B 108.4
H6A C6 H6B 107.5
C8 C7 C6 113.0(2)
C8 C7 H7A 109.0
C6 C7 H7A 109.0
C8 C7 H7B 109.0
C6 C7 H7B 109.0
H7A C7 H7B 107.8
C11 C8 C7 114.3(2)
C11 C8 H8A 108.7
C7 C8 H8A 108.7
C11 C8 H8B 108.7
C7 C8 H8B 108.7
H8A C8 H8B 107.6
N2 C9 C10 110.9(2)
N2 C9 H9A 109.4
C10 C9 H9A 109.4
N2 C9 H9B 109.4
C10 C9 H9B 109.4
H9A C9 H9B 108.0
C9 C10 C11 111.7(2)
C9 C10 H10A 109.3
C11 C10 H10A 109.3
C9 C10 H10B 109.3
C11 C10 H10B 109.3
H10A C10 H10B 107.9
C8 C11 C10 112.6(2)
C8 C11 C12 112.5(2)
C10 C11 C12 107.8(2)
C8 C11 H11A 107.9
C10 C11 H11A 107.9
C12 C11 H11A 107.9
C13 C12 C11 112.3(2)
C13 C12 H12A 109.2
C11 C12 H12A 109.2
C13 C12 H12B 109.2
C11 C12 H12B 109.2
H12A C12 H12B 107.9
N2 C13 C12 111.0(2)
N2 C13 H13A 109.4
C12 C13 H13A 109.4
N2 C13 H13B 109.4
C12 C13 H13B 109.4
H13A C13 H13B 108.0

loop_
_geom_bond_atom_site_label_1
_geom_bond_atom_site_label_2
_geom_bond_distance
S1 O2 1.459(2)
S1 O1 1.469(2)
S1 O4 1.477(2)
S1 O3 1.478(2)
O1W H1WA 0.8501
O1W H1WB 0.8500
N1 C1 1.478(4)
N1 C5 1.489(4)
N1 H1NA 0.94(3)
N1 H1NB 0.85(3)
N2 C13 1.488(4)
N2 C9 1.497(4)
N2 H2NA 0.88(3)
N2 H2NB 0.92(3)
C1 C2 1.515(4)
C1 H1A 0.9700
C1 H1B 0.9700
C2 C3 1.534(4)
C2 H2A 0.9700
C2 H2B 0.9700
C3 C6 1.523(4)
C3 C4 1.534(4)
C3 H3A 0.9800
C4 C5 1.516(4)
C4 H4A 0.9700
C4 H4B 0.9700
C5 H5A 0.9700
C5 H5B 0.9700
C6 C7 1.530(4)
C6 H6A 0.9700
C6 H6B 0.9700
C7 C8 1.525(4)
C7 H7A 0.9700
C7 H7B 0.9700
C8 C11 1.524(4)
C8 H8A 0.9700
C8 H8B 0.9700
C9 C10 1.509(4)
C9 H9A 0.9700
C9 H9B 0.9700
C10 C11 1.526(4)
C10 H10A 0.9700
C10 H10B 0.9700
C11 C12 1.527(4)
C11 H11A 0.9800
C12 C13 1.509(4)
C12 H12A 0.9700
C12 H12B 0.9700
C13 H13A 0.9700
C13 H13B 0.9700

loop_
_geom_hbond_atom_site_label_D
_geom_hbond_atom_site_label_H
_geom_hbond_atom_site_label_A
_geom_hbond_site_symmetry_A
_geom_hbond_distance_DH
_geom_hbond_distance_HA
_geom_hbond_distance_DA
_geom_hbond_angle_DHA
O1W H1WA O4 2_545 0.85 1.98 2.819(3) 168.3
O1W H1WB O3 2_645 0.85 1.97 2.799(3) 164.9
N1 H1NA O4 3_556 0.94(3) 2.09(3) 2.904(3) 144(3)
N1 H1NB O3 3_656 0.85(3) 1.91(3) 2.711(3) 157(3)
N2 H2NA O1 1_655 0.88(3) 1.83(3) 2.704(3) 177(3)
N2 H2NB O4 4_665 0.92(3) 2.02(3) 2.845(4) 149(3)

loop_
_cod_related_entry_id
_cod_related_entry_database
_cod_related_entry_code
1 ChemSpider 30655598
